data_4117616
loop_
_publ_author_name
'Tomohiro Agou'
'Yusuke Sugiyama'
'Takahiro Sasamori'
'Heisuke Sakai'
'Yukio Furukawa'
'Nozomi Takagi'
'Jing-Dong Guo'
'Shigeru Nagase'
'Daisuke Hashizume'
'Norihiro Tokitoh'

_publ_contact_author_address
;Institute for Chemical Resarch,
Kyoto University,
Gokasho, Uji,
Kyoto 611-0011,
Japan
;
_publ_contact_author_email tokitoh@boc.kuicr.kyoto-u.ac.jp
_publ_contact_author_fax +81-774-38-3209
_publ_contact_author_name 'Tokitoh, Norihiro'
_publ_contact_author_phone +81-774-38-3200
_publ_section_title
;
 Synthesis of Kinetically Stabilized 1,2-Dihydrodisilenes
;
_journal_name_full 'Journal of the American Chemical Society'
_journal_page_first 4120
_journal_page_last 4123
_journal_paper_doi 10.1021/ja300694p
_journal_volume 134
_journal_year 2012
_chemical_formula_moiety 'C40 H84 Si10'
_chemical_formula_sum 'C40 H84 Si10'
_chemical_formula_weight 845.97
_chemical_name_systematic
; 
 ? 
;
_space_group_IT_number 15
_symmetry_cell_setting monoclinic
_symmetry_space_group_name_Hall '-C 2yc'
_symmetry_space_group_name_H-M 'C 1 2/c 1'
_atom_sites_solution_hydrogens difmap
_atom_sites_solution_primary direct
_atom_sites_solution_secondary difmap
_audit_creation_method SHELXL-97
_cell_angle_alpha 90
_cell_angle_beta 114.4255(11)
_cell_angle_gamma 90
_cell_formula_units_Z 4
_cell_length_a 16.5507(2)
_cell_length_b 20.7091(3)
_cell_length_c 17.0698(2)
_cell_measurement_reflns_used 30551
_cell_measurement_temperature 103
_cell_measurement_theta_max 29.15
_cell_measurement_theta_min 1.75
_cell_volume 5327.04(13)
_computing_cell_refinement HKL2000
_computing_data_collection CrystalClear
_computing_data_reduction HKL2000
_computing_molecular_graphics 'ORTEP-3 for Windows'
_computing_publication_material SHELXL-97
_computing_structure_refinement SHELXL-97
_computing_structure_solution SIR2004
_diffrn_ambient_temperature 103
_diffrn_detector_area_resol_mean 7.31
_diffrn_measured_fraction_theta_full 0.982
_diffrn_measured_fraction_theta_max 0.982
_diffrn_measurement_device_type 'Rigaku AFC-10 with Saturn70 CCD'
_diffrn_measurement_method \w-scan
_diffrn_radiation_monochromator confocal
_diffrn_radiation_source 'fine-focus rotating anode'
_diffrn_radiation_type MoK\a
_diffrn_radiation_wavelength 0.71073
_diffrn_reflns_av_R_equivalents 0.0279
_diffrn_reflns_av_sigmaI/netI 0.0257
_diffrn_reflns_limit_h_max 22
_diffrn_reflns_limit_h_min -22
_diffrn_reflns_limit_k_max 28
_diffrn_reflns_limit_k_min -28
_diffrn_reflns_limit_l_max 22
_diffrn_reflns_limit_l_min -23
_diffrn_reflns_number 30134
_diffrn_reflns_theta_full 29.15
_diffrn_reflns_theta_max 29.15
_diffrn_reflns_theta_min 1.75
_diffrn_standards_number 0
_exptl_absorpt_coefficient_mu 0.271
_exptl_absorpt_correction_type none
_exptl_crystal_colour yellow
_exptl_crystal_density_diffrn 1.055
_exptl_crystal_description needle
_exptl_crystal_F_000 1856
_exptl_crystal_size_max 0.10
_exptl_crystal_size_mid 0.02
_exptl_crystal_size_min 0.01
_refine_diff_density_max 0.781
_refine_diff_density_min -0.225
_refine_diff_density_rms 0.044
_refine_ls_extinction_method none
_refine_ls_goodness_of_fit_ref 1.043
_refine_ls_hydrogen_treatment refall
_refine_ls_matrix_type full
_refine_ls_number_parameters 394
_refine_ls_number_reflns 7057
_refine_ls_number_restraints 0
_refine_ls_restrained_S_all 1.043
_refine_ls_R_factor_all 0.0329
_refine_ls_R_factor_gt 0.0287
_refine_ls_shift/su_max 0.001
_refine_ls_shift/su_mean 0.000
_refine_ls_structure_factor_coef Fsqd
_refine_ls_weighting_details 'calc w=1/[\s^2^(Fo^2^)+(0.0399P)^2^+3.1963P] where P=(Fo^2^+2Fc^2^)/3'
_refine_ls_weighting_scheme calc
_refine_ls_wR_factor_gt 0.0785
_refine_ls_wR_factor_ref 0.0811
_reflns_number_gt 6389
_reflns_number_total 7057
_reflns_threshold_expression I>2\s(I)
_cod_data_source_file ja300694p_si_002.cif
_cod_data_source_block Dihydrodisilene
_cod_original_cell_volume 5327.04(12)
_cod_original_sg_symbol_H-M 'C 2/c'
_cod_database_code 4117616

loop_
_symmetry_equiv_pos_as_xyz
'x, y, z'
'-x, y, -z+1/2'
'x+1/2, y+1/2, z'
'-x+1/2, y+1/2, -z+1/2'
'-x, -y, -z'
'x, -y, z-1/2'
'-x+1/2, -y+1/2, -z'
'x+1/2, -y+1/2, z-1/2'

loop_
_atom_site_label
_atom_site_type_symbol
_atom_site_fract_x
_atom_site_fract_y
_atom_site_fract_z
_atom_site_U_iso_or_equiv
_atom_site_adp_type
_atom_site_occupancy
_atom_site_symmetry_multiplicity
_atom_site_calc_flag
Si1 Si 0.442194(19) 0.470851(14) 0.463096(19) 0.01868(7) Uani 1 1 d
H1 H 0.3936(14) 0.4852(11) 0.3721(14) 0.078(7) Uiso 1 1 d
Si2 Si 0.153286(19) 0.485445(14) 0.393515(19) 0.01940(7) Uani 1 1 d
Si3 Si 0.268981(19) 0.533987(14) 0.590863(19) 0.01993(7) Uani 1 1 d
Si4 Si 0.47661(2) 0.268986(14) 0.41898(2) 0.02103(7) Uani 1 1 d
Si5 Si 0.59641(2) 0.302159(15) 0.62454(2) 0.02299(8) Uani 1 1 d
C1 C 0.38782(6) 0.40894(5) 0.50641(6) 0.01575(18) Uani 1 1 d
C2 C 0.30806(6) 0.42471(5) 0.51427(6) 0.01615(18) Uani 1 1 d
C3 C 0.26583(7) 0.37721(5) 0.54248(7) 0.01900(19) Uani 1 1 d
H3 H 0.2120(9) 0.3878(7) 0.5478(9) 0.026(3) Uiso 1 1 d
C4 C 0.30036(7) 0.31548(5) 0.56237(7) 0.0201(2) Uani 1 1 d
H4 H 0.2690(9) 0.2836(7) 0.5803(9) 0.022(3) Uiso 1 1 d
C5 C 0.37753(7) 0.29947(5) 0.55352(7) 0.0194(2) Uani 1 1 d
H5 H 0.4005(9) 0.2564(7) 0.5662(9) 0.022(3) Uiso 1 1 d
C6 C 0.42237(6) 0.34518(5) 0.52560(6) 0.01656(18) Uani 1 1 d
C7 C 0.26413(6) 0.49031(5) 0.49114(7) 0.01661(18) Uani 1 1 d
H7 H 0.2982(9) 0.5188(7) 0.4709(9) 0.024(3) Uiso 1 1 d
C8 C 0.13770(8) 0.56055(6) 0.32791(8) 0.0278(2) Uani 1 1 d
H8A H 0.0847(12) 0.5570(9) 0.2767(12) 0.045(5) Uiso 1 1 d
H8B H 0.1328(11) 0.5966(9) 0.3610(11) 0.044(5) Uiso 1 1 d
H8C H 0.1859(13) 0.5672(9) 0.3107(12) 0.053(5) Uiso 1 1 d
C9 C 0.15466(9) 0.41379(6) 0.32740(8) 0.0306(3) Uani 1 1 d
H9A H 0.1512(11) 0.3766(9) 0.3558(11) 0.045(5) Uiso 1 1 d
H9B H 0.1027(13) 0.4145(9) 0.2728(12) 0.052(5) Uiso 1 1 d
H9C H 0.2056(12) 0.4138(8) 0.3162(11) 0.043(4) Uiso 1 1 d
C10 C 0.05568(8) 0.47713(7) 0.42166(9) 0.0311(3) Uani 1 1 d
H10A H 0.0046(13) 0.4737(9) 0.3715(13) 0.051(5) Uiso 1 1 d
H10B H 0.0582(12) 0.4392(9) 0.4536(11) 0.046(5) Uiso 1 1 d
H10C H 0.0480(12) 0.5142(9) 0.4518(12) 0.050(5) Uiso 1 1 d
C11 C 0.38844(8) 0.54107(7) 0.66636(9) 0.0323(3) Uani 1 1 d
H11A H 0.3947(13) 0.5629(10) 0.7192(13) 0.062(6) Uiso 1 1 d
H11B H 0.4183(13) 0.5650(10) 0.6389(12) 0.056(5) Uiso 1 1 d
H11C H 0.4136(14) 0.4983(11) 0.6828(13) 0.067(6) Uiso 1 1 d
C12 C 0.21899(9) 0.61632(6) 0.56064(9) 0.0299(3) Uani 1 1 d
H12A H 0.2235(11) 0.6394(9) 0.6089(12) 0.048(5) Uiso 1 1 d
H12B H 0.1580(12) 0.6124(9) 0.5249(11) 0.047(5) Uiso 1 1 d
H12C H 0.2452(12) 0.6415(8) 0.5304(11) 0.045(5) Uiso 1 1 d
C13 C 0.20945(9) 0.49194(7) 0.64854(9) 0.0301(3) Uani 1 1 d
H13A H 0.1470(12) 0.4810(8) 0.6115(11) 0.044(5) Uiso 1 1 d
H13B H 0.2140(12) 0.5201(9) 0.6966(12) 0.050(5) Uiso 1 1 d
H13C H 0.2380(12) 0.4516(9) 0.6761(11) 0.046(5) Uiso 1 1 d
C14 C 0.50529(6) 0.32378(5) 0.51604(7) 0.01753(19) Uani 1 1 d
H14 H 0.5323(9) 0.3617(7) 0.4997(9) 0.022(3) Uiso 1 1 d
C15 C 0.44836(10) 0.18443(6) 0.43672(11) 0.0354(3) Uani 1 1 d
H15A H 0.4300(12) 0.1609(10) 0.3839(13) 0.056(5) Uiso 1 1 d
H15B H 0.4005(13) 0.1825(9) 0.4544(13) 0.058(5) Uiso 1 1 d
H15C H 0.4980(15) 0.1647(11) 0.4793(15) 0.074(7) Uiso 1 1 d
C16 C 0.37820(10) 0.30438(8) 0.32882(9) 0.0383(3) Uani 1 1 d
H16A H 0.3922(13) 0.3472(10) 0.3194(13) 0.061(6) Uiso 1 1 d
H16B H 0.3257(13) 0.3046(9) 0.3417(12) 0.054(5) Uiso 1 1 d
H16C H 0.3652(13) 0.2804(10) 0.2776(13) 0.059(6) Uiso 1 1 d
C17 C 0.57177(10) 0.26470(7) 0.38702(11) 0.0362(3) Uani 1 1 d
H17A H 0.6229(14) 0.2456(10) 0.4335(14) 0.065(6) Uiso 1 1 d
H17B H 0.5884(12) 0.3061(10) 0.3779(12) 0.052(5) Uiso 1 1 d
H17C H 0.5533(14) 0.2400(11) 0.3355(14) 0.068(6) Uiso 1 1 d
C18 C 0.70433(8) 0.29975(8) 0.61410(11) 0.0368(3) Uani 1 1 d
H18A H 0.7499(13) 0.2987(9) 0.6715(13) 0.059(6) Uiso 1 1 d
H18B H 0.7122(11) 0.3394(9) 0.5876(12) 0.049(5) Uiso 1 1 d
H18C H 0.7073(12) 0.2643(10) 0.5804(12) 0.056(6) Uiso 1 1 d
C19 C 0.60071(12) 0.36771(8) 0.70095(9) 0.0407(3) Uani 1 1 d
H19A H 0.6454(12) 0.3583(9) 0.7575(13) 0.054(5) Uiso 1 1 d
H19B H 0.5469(14) 0.3710(10) 0.7050(13) 0.062(6) Uiso 1 1 d
H19C H 0.6146(14) 0.4088(11) 0.6823(14) 0.068(6) Uiso 1 1 d
C20 C 0.58153(10) 0.22324(7) 0.67023(11) 0.0384(3) Uani 1 1 d
H20A H 0.5352(13) 0.2248(9) 0.6859(12) 0.053(5) Uiso 1 1 d
H20B H 0.6339(13) 0.2157(10) 0.7244(13) 0.059(6) Uiso 1 1 d
H20C H 0.5733(12) 0.1869(10) 0.6304(12) 0.052(5) Uiso 1 1 d

loop_
_atom_site_aniso_label
_atom_site_aniso_U_11
_atom_site_aniso_U_22
_atom_site_aniso_U_33
_atom_site_aniso_U_23
_atom_site_aniso_U_13
_atom_site_aniso_U_12
Si1 0.01713(13) 0.01874(14) 0.02084(15) 0.00193(10) 0.00852(11) -0.00326(10)
Si2 0.01710(13) 0.02110(14) 0.01819(15) -0.00036(10) 0.00549(11) -0.00039(10)
Si3 0.01844(14) 0.02211(14) 0.01937(15) -0.00336(11) 0.00793(11) 0.00151(10)
Si4 0.02125(14) 0.01895(14) 0.02618(16) -0.00292(11) 0.01311(12) -0.00134(10)
Si5 0.01881(14) 0.02338(15) 0.02451(16) 0.00623(11) 0.00667(12) 0.00137(11)
C1 0.0145(4) 0.0166(4) 0.0160(5) -0.0008(3) 0.0062(3) -0.0026(3)
C2 0.0150(4) 0.0172(4) 0.0155(4) -0.0017(3) 0.0056(4) -0.0013(3)
C3 0.0161(4) 0.0211(5) 0.0217(5) -0.0015(4) 0.0098(4) -0.0021(4)
C4 0.0203(5) 0.0196(5) 0.0227(5) 0.0000(4) 0.0113(4) -0.0045(4)
C5 0.0202(5) 0.0162(4) 0.0231(5) 0.0013(4) 0.0102(4) -0.0008(4)
C6 0.0156(4) 0.0175(4) 0.0169(5) -0.0008(3) 0.0070(4) -0.0009(3)
C7 0.0150(4) 0.0173(4) 0.0181(5) -0.0005(3) 0.0073(4) -0.0002(3)
C8 0.0281(6) 0.0269(6) 0.0246(6) 0.0044(4) 0.0072(5) 0.0023(4)
C9 0.0368(7) 0.0268(6) 0.0218(6) -0.0047(5) 0.0057(5) -0.0001(5)
C10 0.0182(5) 0.0425(7) 0.0307(7) 0.0021(5) 0.0083(5) -0.0029(5)
C11 0.0238(6) 0.0415(7) 0.0262(6) -0.0113(5) 0.0049(5) -0.0008(5)
C12 0.0339(6) 0.0242(5) 0.0339(7) -0.0041(5) 0.0162(6) 0.0051(5)
C13 0.0343(6) 0.0356(7) 0.0266(6) 0.0003(5) 0.0188(5) 0.0025(5)
C14 0.0158(4) 0.0161(4) 0.0220(5) 0.0016(4) 0.0091(4) 0.0005(3)
C15 0.0416(7) 0.0225(6) 0.0515(9) -0.0073(6) 0.0288(7) -0.0074(5)
C16 0.0392(7) 0.0419(8) 0.0260(7) -0.0069(6) 0.0058(6) 0.0063(6)
C17 0.0373(7) 0.0378(7) 0.0465(8) -0.0115(6) 0.0304(7) -0.0079(6)
C18 0.0193(5) 0.0425(8) 0.0456(8) 0.0114(6) 0.0105(5) 0.0032(5)
C19 0.0475(8) 0.0424(8) 0.0224(6) -0.0019(6) 0.0046(6) 0.0030(6)
C20 0.0328(7) 0.0359(7) 0.0427(8) 0.0197(6) 0.0117(6) 0.0006(5)

loop_
_atom_type_symbol
_atom_type_description
_atom_type_scat_dispersion_real
_atom_type_scat_dispersion_imag
_atom_type_scat_source
C C 0.0033 0.0016 'International Tables Vol C Tables 4.2.6.8 and 6.1.1.4'
H H 0.0000 0.0000 'International Tables Vol C Tables 4.2.6.8 and 6.1.1.4'
Si Si 0.0817 0.0704 'International Tables Vol C Tables 4.2.6.8 and 6.1.1.4'

loop_
_geom_angle_atom_site_label_1
_geom_angle_atom_site_label_2
_geom_angle_atom_site_label_3
_geom_angle
_geom_angle_site_symmetry_1
_geom_angle_site_symmetry_3
C1 Si1 Si1 126.87(4) . 5_666
C1 Si1 H1 114.5(9) . .
Si1 Si1 H1 118.1(9) 5_666 .
C9 Si2 C8 109.36(6) . .
C9 Si2 C10 107.98(7) . .
C8 Si2 C10 108.04(6) . .
C9 Si2 C7 108.81(5) . .
C8 Si2 C7 108.93(5) . .
C10 Si2 C7 113.65(5) . .
C11 Si3 C13 108.13(7) . .
C11 Si3 C12 109.88(7) . .
C13 Si3 C12 107.45(6) . .
C11 Si3 C7 107.23(5) . .
C13 Si3 C7 114.42(5) . .
C12 Si3 C7 109.67(5) . .
C16 Si4 C15 108.05(8) . .
C16 Si4 C17 109.34(8) . .
C15 Si4 C17 107.46(7) . .
C16 Si4 C14 107.62(6) . .
C15 Si4 C14 114.04(6) . .
C17 Si4 C14 110.24(6) . .
C19 Si5 C18 108.97(8) . .
C19 Si5 C20 108.55(8) . .
C18 Si5 C20 108.21(7) . .
C19 Si5 C14 107.24(6) . .
C18 Si5 C14 108.60(6) . .
C20 Si5 C14 115.15(6) . .
C2 C1 C6 119.54(9) . .
C2 C1 Si1 119.63(7) . .
C6 C1 Si1 120.69(7) . .
C3 C2 C1 119.09(9) . .
C3 C2 C7 117.72(9) . .
C1 C2 C7 123.17(9) . .
C4 C3 C2 121.21(9) . .
C4 C3 H3 119.7(9) . .
C2 C3 H3 119.1(9) . .
C3 C4 C5 119.97(9) . .
C3 C4 H4 119.2(8) . .
C5 C4 H4 120.8(8) . .
C4 C5 C6 121.08(10) . .
C4 C5 H5 119.7(8) . .
C6 C5 H5 119.3(8) . .
C5 C6 C1 119.09(9) . .
C5 C6 C14 118.02(9) . .
C1 C6 C14 122.88(9) . .
C2 C7 Si3 110.84(7) . .
C2 C7 Si2 111.46(7) . .
Si3 C7 Si2 118.55(5) . .
C2 C7 H7 110.5(8) . .
Si3 C7 H7 102.3(8) . .
Si2 C7 H7 102.2(8) . .
Si2 C8 H8A 109.4(11) . .
Si2 C8 H8B 108.6(10) . .
H8A C8 H8B 109.3(14) . .
Si2 C8 H8C 111.9(11) . .
H8A C8 H8C 107.1(15) . .
H8B C8 H8C 110.4(15) . .
Si2 C9 H9A 109.1(11) . .
Si2 C9 H9B 109.9(11) . .
H9A C9 H9B 107.0(15) . .
Si2 C9 H9C 111.1(11) . .
H9A C9 H9C 111.2(15) . .
H9B C9 H9C 108.5(15) . .
Si2 C10 H10A 108.9(11) . .
Si2 C10 H10B 112.7(11) . .
H10A C10 H10B 106.0(15) . .
Si2 C10 H10C 112.6(11) . .
H10A C10 H10C 106.5(15) . .
H10B C10 H10C 109.7(15) . .
Si3 C11 H11A 110.6(12) . .
Si3 C11 H11B 108.6(12) . .
H11A C11 H11B 109.7(16) . .
Si3 C11 H11C 109.5(13) . .
H11A C11 H11C 106.6(17) . .
H11B C11 H11C 111.8(17) . .
Si3 C12 H12A 111.1(11) . .
Si3 C12 H12B 109.4(11) . .
H12A C12 H12B 106.9(15) . .
Si3 C12 H12C 113.5(10) . .
H12A C12 H12C 108.1(15) . .
H12B C12 H12C 107.5(15) . .
Si3 C13 H13A 114.1(10) . .
Si3 C13 H13B 106.7(11) . .
H13A C13 H13B 111.6(14) . .
Si3 C13 H13C 113.2(10) . .
H13A C13 H13C 106.3(14) . .
H13B C13 H13C 104.5(14) . .
C6 C14 Si5 110.74(7) . .
C6 C14 Si4 110.99(7) . .
Si5 C14 Si4 121.46(5) . .
C6 C14 H14 109.3(8) . .
Si5 C14 H14 101.0(8) . .
Si4 C14 H14 101.8(8) . .
Si4 C15 H15A 109.1(12) . .
Si4 C15 H15B 112.7(12) . .
H15A C15 H15B 107.1(16) . .
Si4 C15 H15C 109.7(14) . .
H15A C15 H15C 110.1(18) . .
H15B C15 H15C 108.1(17) . .
Si4 C16 H16A 108.4(12) . .
Si4 C16 H16B 111.7(11) . .
H16A C16 H16B 109.5(16) . .
Si4 C16 H16C 110.0(12) . .
H16A C16 H16C 108.2(17) . .
H16B C16 H16C 108.9(16) . .
Si4 C17 H17A 109.5(12) . .
Si4 C17 H17B 110.3(11) . .
H17A C17 H17B 107.1(16) . .
Si4 C17 H17C 107.9(12) . .
H17A C17 H17C 112.0(18) . .
H17B C17 H17C 110.1(17) . .
Si5 C18 H18A 106.5(12) . .
Si5 C18 H18B 109.9(10) . .
H18A C18 H18B 107.1(15) . .
Si5 C18 H18C 111.8(12) . .
H18A C18 H18C 112.7(16) . .
H18B C18 H18C 108.7(15) . .
Si5 C19 H19A 110.2(11) . .
Si5 C19 H19B 110.4(13) . .
H19A C19 H19B 107.7(16) . .
Si5 C19 H19C 110.8(13) . .
H19A C19 H19C 108.6(16) . .
H19B C19 H19C 109.1(18) . .
Si5 C20 H20A 111.3(12) . .
Si5 C20 H20B 108.3(12) . .
H20A C20 H20B 104.5(16) . .
Si5 C20 H20C 112.5(11) . .
H20A C20 H20C 109.7(16) . .
H20B C20 H20C 110.1(16) . .

loop_
_geom_bond_atom_site_label_1
_geom_bond_atom_site_label_2
_geom_bond_distance
_geom_bond_site_symmetry_2
Si1 C1 1.8843(10) .
Si1 Si1 2.1708(6) 5_666
Si1 H1 1.45(2) .
Si2 C9 1.8701(13) .
Si2 C8 1.8711(13) .
Si2 C10 1.8740(13) .
Si2 C7 1.9038(10) .
Si3 C11 1.8665(13) .
Si3 C13 1.8710(13) .
Si3 C12 1.8721(13) .
Si3 C7 1.8997(10) .
Si4 C16 1.8670(15) .
Si4 C15 1.8691(13) .
Si4 C17 1.8699(13) .
Si4 C14 1.8994(11) .
Si5 C19 1.8635(16) .
Si5 C18 1.8675(13) .
Si5 C20 1.8705(14) .
Si5 C14 1.8960(11) .
C1 C2 1.4192(13) .
C1 C6 1.4222(14) .
C2 C3 1.4024(14) .
C2 C7 1.5141(14) .
C3 C4 1.3840(15) .
C3 H3 0.958(14) .
C4 C5 1.3869(14) .
C4 H4 0.964(14) .
C5 C6 1.4023(14) .
C5 H5 0.959(14) .
C6 C14 1.5139(13) .
C7 H7 0.972(14) .
C8 H8A 0.952(18) .
C8 H8B 0.961(18) .
C8 H8C 0.967(19) .
C9 H9A 0.925(19) .
C9 H9B 0.973(19) .
C9 H9C 0.938(18) .
C10 H10A 0.92(2) .
C10 H10B 0.947(19) .
C10 H10C 0.96(2) .
C11 H11A 0.98(2) .
C11 H11B 0.95(2) .
C11 H11C 0.97(2) .
C12 H12A 0.929(18) .
C12 H12B 0.942(18) .
C12 H12C 0.954(18) .
C13 H13A 0.989(18) .
C13 H13B 0.984(19) .
C13 H13C 0.980(18) .
C14 H14 0.998(14) .
C15 H15A 0.96(2) .
C15 H15B 0.96(2) .
C15 H15C 0.94(2) .
C16 H16A 0.95(2) .
C16 H16B 0.98(2) .
C16 H16C 0.95(2) .
C17 H17A 0.97(2) .
C17 H17B 0.93(2) .
C17 H17C 0.95(2) .
C18 H18A 0.96(2) .
C18 H18B 0.973(19) .
C18 H18C 0.95(2) .
C19 H19A 0.96(2) .
C19 H19B 0.92(2) .
C19 H19C 0.97(2) .
C20 H20A 0.912(19) .
C20 H20B 0.98(2) .
C20 H20C 0.98(2) .

loop_
_geom_torsion_atom_site_label_1
_geom_torsion_atom_site_label_2
_geom_torsion_atom_site_label_3
_geom_torsion_atom_site_label_4
_geom_torsion
_geom_torsion_site_symmetry_1
Si1 Si1 C1 C2 102.60(8) 5_666
Si1 Si1 C1 C6 -81.85(9) 5_666
C6 C1 C2 C3 1.21(14) .
Si1 C1 C2 C3 176.82(8) .
C6 C1 C2 C7 -176.97(9) .
Si1 C1 C2 C7 -1.37(13) .
C1 C2 C3 C4 -0.23(15) .
C7 C2 C3 C4 178.05(10) .
C2 C3 C4 C5 -0.80(16) .
C3 C4 C5 C6 0.83(16) .
C4 C5 C6 C1 0.16(16) .
C4 C5 C6 C14 -178.96(10) .
C2 C1 C6 C5 -1.18(15) .
Si1 C1 C6 C5 -176.74(8) .
C2 C1 C6 C14 177.90(9) .
Si1 C1 C6 C14 2.34(14) .
C3 C2 C7 Si3 68.98(10) .
C1 C2 C7 Si3 -112.81(9) .
C3 C2 C7 Si2 -65.38(11) .
C1 C2 C7 Si2 112.83(9) .
C11 Si3 C7 C2 58.05(9) .
C13 Si3 C7 C2 -61.87(9) .
C12 Si3 C7 C2 177.32(7) .
C11 Si3 C7 Si2 -171.20(7) .
C13 Si3 C7 Si2 68.88(8) .
C12 Si3 C7 Si2 -51.93(8) .
C9 Si2 C7 C2 -25.24(9) .
C8 Si2 C7 C2 -144.38(8) .
C10 Si2 C7 C2 95.11(8) .
C9 Si2 C7 Si3 -155.71(6) .
C8 Si2 C7 Si3 85.14(7) .
C10 Si2 C7 Si3 -35.36(8) .
C5 C6 C14 Si5 -65.77(11) .
C1 C6 C14 Si5 115.14(9) .
C5 C6 C14 Si4 72.22(11) .
C1 C6 C14 Si4 -106.87(10) .
C19 Si5 C14 C6 -46.06(9) .
C18 Si5 C14 C6 -163.67(8) .
C20 Si5 C14 C6 74.85(9) .
C19 Si5 C14 Si4 -178.96(7) .
C18 Si5 C14 Si4 63.43(8) .
C20 Si5 C14 Si4 -58.05(9) .
C16 Si4 C14 C6 42.58(9) .
C15 Si4 C14 C6 -77.27(9) .
C17 Si4 C14 C6 161.75(8) .
C16 Si4 C14 Si5 175.37(7) .
C15 Si4 C14 Si5 55.53(8) .
C17 Si4 C14 Si5 -65.46(8) .
